data_7113190
loop_
_publ_author_name
'Medlycott, Elaine A.'
'Hanan, Garry S.'

_publ_section_title
;
 Minimal structural reorganisation in the electrochemical oxidation of a
 dinuclear, double helical Cu(I) complex of a triazine-based pentadentate
 ligand
;
_journal_coden_ASTM CHCOFS
_journal_issue 46
_journal_name_full
;
 Chemical Communications (Cambridge, United Kingdom)
;
_journal_page_first 4884
_journal_page_last 4886
_journal_paper_doi 10.1039/b711765e
_journal_year 2007
_chemical_compound_source 'Synthesized by the authors. See text'
_chemical_formula_moiety 'C44 H28 Cu2 N10 O4, C2 H6 O, 2(F6 P), 2(C2 H3 N)'
_chemical_formula_sum 'C50 H40 Cu2 F12 N12 O5 P2'
_chemical_formula_weight 1305.96
_space_group_IT_number 2
_symmetry_cell_setting triclinic
_symmetry_space_group_name_Hall '-P 1'
_symmetry_space_group_name_H-M 'P -1'
_atom_sites_solution_hydrogens geom
_atom_sites_solution_primary direct
_atom_sites_solution_secondary difmap
_audit_creation_method SHELXL-97
_cell_angle_alpha 96.286(4)
_cell_angle_beta 103.165(4)
_cell_angle_gamma 110.023(4)
_cell_formula_units_Z 2
_cell_length_a 11.4580(12)
_cell_length_b 11.8380(12)
_cell_length_c 21.346(2)
_cell_measurement_reflns_used 9835
_cell_measurement_temperature 100(2)
_cell_measurement_theta_max 58.93
_cell_measurement_theta_min 4.19
_cell_volume 2592.6(5)
_computing_cell_refinement 'SMART (Bruker, 2001)'
_computing_data_collection 'SMART (Bruker, 2001)'
_computing_data_reduction 'SAINT (Bruker, 2003)'
_computing_molecular_graphics 'SHELXTL (Bruker, 1997)'
_computing_publication_material 'UdMX (local program)'
_computing_structure_refinement 'SHELXL97 (Sheldrick, 1997)'
_computing_structure_solution 'SHELXS97 (Sheldrick, 1997)'
_diffrn_ambient_temperature 100(2)
_diffrn_detector_area_resol_mean 5.5
_diffrn_measured_fraction_theta_full 0.971
_diffrn_measured_fraction_theta_max 0.971
_diffrn_measurement_device_type 'Bruker AXS Smart 4K/Platform'
_diffrn_measurement_method \w
_diffrn_radiation_monochromator graphite
_diffrn_radiation_source 'Rotating Anode'
_diffrn_radiation_type CuK\a
_diffrn_radiation_wavelength 1.54178
_diffrn_reflns_av_R_equivalents 0.058
_diffrn_reflns_av_sigmaI/netI 0.0514
_diffrn_reflns_limit_h_max 12
_diffrn_reflns_limit_h_min -12
_diffrn_reflns_limit_k_max 13
_diffrn_reflns_limit_k_min -12
_diffrn_reflns_limit_l_max 23
_diffrn_reflns_limit_l_min -23
_diffrn_reflns_number 35310
_diffrn_reflns_theta_full 59.02
_diffrn_reflns_theta_max 59.02
_diffrn_reflns_theta_min 2.17
_diffrn_standards_decay_% 4.80
_diffrn_standards_number 68
_exptl_absorpt_coefficient_mu 2.530
_exptl_absorpt_correction_T_max 0.900
_exptl_absorpt_correction_T_min 0.7600
_exptl_absorpt_correction_type multi-scan
_exptl_absorpt_process_details 'Sadabs (Sheldrick,1996)'
_exptl_crystal_colour green
_exptl_crystal_density_diffrn 1.673
_exptl_crystal_density_method 'not measured'
_exptl_crystal_description block
_exptl_crystal_F_000 1320
_exptl_crystal_size_max 0.30
_exptl_crystal_size_mid 0.10
_exptl_crystal_size_min 0.04
_refine_diff_density_max 0.973
_refine_diff_density_min -0.771
_refine_diff_density_rms 0.103
_refine_ls_extinction_method none
_refine_ls_goodness_of_fit_ref 0.988
_refine_ls_hydrogen_treatment refall
_refine_ls_matrix_type full
_refine_ls_number_parameters 754
_refine_ls_number_reflns 7246
_refine_ls_number_restraints 2
_refine_ls_restrained_S_all 0.988
_refine_ls_R_factor_all 0.0721
_refine_ls_R_factor_gt 0.0543
_refine_ls_shift/su_max 0.002
_refine_ls_shift/su_mean 0.000
_refine_ls_structure_factor_coef Fsqd
_refine_ls_weighting_details 'calc w=1/[\s^2^(Fo^2^)+(0.1125P)^2^+0.0000P] where P=(Fo^2^+2Fc^2^)/3'
_refine_ls_weighting_scheme calc
_refine_ls_wR_factor_gt 0.1460
_refine_ls_wR_factor_ref 0.1582
_reflns_number_gt 5344
_reflns_number_total 7246
_reflns_threshold_expression I>2\s(I)
_cod_duplicate_entry 7102304
_cod_data_source_file b711765e.txt
_cod_data_source_block Cu(II)
_cod_depositor_comments
;
The following automatic conversions were performed:

'_symmetry_cell_setting' value 'Triclinic' changed to 'triclinic'
according to
/usr/data/users/saulius/automatic-downloads/retrospective/RSC/lib/dictionaries/cif_core.dic
dictionary named 'cif_core.dic' version 2.4.2 from
2011-04-26.

'_geom_bond_publ_flag' value 'Y' changed to 'y'
according to
/usr/data/users/saulius/automatic-downloads/retrospective/RSC/lib/dictionaries/cif_core.dic
dictionary named 'cif_core.dic' version 2.4.2 from 2011-04-26 (92
times).

'_geom_angle_publ_flag' value 'Y' changed to 'y' according
to
/usr/data/users/saulius/automatic-downloads/retrospective/RSC/lib/dictionaries/cif_core.dic
dictionary named 'cif_core.dic' version 2.4.2 from 2011-04-26 (159
times).

'_geom_torsion_publ_flag' value 'N' changed to 'n' according
to
/usr/data/users/saulius/automatic-downloads/retrospective/RSC/lib/dictionaries/cif_core.dic
dictionary named 'cif_core.dic' version 2.4.2 from 2011-04-26 (228
times).

Automatic conversion script
Id: cif_fix_values 2281 2013-09-26 08:29:07Z andrius 
;
_cod_original_cell_volume 2592.6(4)
_cod_original_sg_symbol_H-M P-1
_cod_database_code 7113190

loop_
_symmetry_equiv_pos_as_xyz
'x, y, z'
'-x, -y, -z'

loop_
_atom_site_label
_atom_site_type_symbol
_atom_site_fract_x
_atom_site_fract_y
_atom_site_fract_z
_atom_site_U_iso_or_equiv
_atom_site_adp_type
_atom_site_occupancy
_atom_site_symmetry_multiplicity
_atom_site_calc_flag
_atom_site_refinement_flags
Cu1 Cu 0.25822(6) 0.40143(5) 0.24083(3) 0.0286(2) Uani 1 1 d .
Cu2 Cu 0.37748(6) 0.17240(5) 0.25199(3) 0.0292(2) Uani 1 1 d .
N1 N 0.3480(3) 0.5808(3) 0.29063(17) 0.0282(9) Uani 1 1 d .
N2 N 0.2070(3) 0.3873(3) 0.32126(17) 0.0269(8) Uani 1 1 d .
N3 N 0.1551(3) 0.2125(3) 0.22282(17) 0.0285(9) Uani 1 1 d .
N4 N 0.3114(3) 0.1520(3) 0.15109(17) 0.0263(8) Uani 1 1 d .
N5 N 0.5409(3) 0.1617(3) 0.21789(18) 0.0312(9) Uani 1 1 d .
N6 N 0.1229(3) 0.4175(3) 0.15266(17) 0.0282(9) Uani 1 1 d .
N7 N 0.3615(3) 0.4195(3) 0.17447(17) 0.0267(8) Uani 1 1 d .
N8 N 0.4746(3) 0.3598(3) 0.29224(17) 0.0275(8) Uani 1 1 d .
N9 N 0.3717(3) 0.1753(3) 0.34241(17) 0.0295(9) Uani 1 1 d .
N10 N 0.2723(4) -0.0114(3) 0.24680(18) 0.0301(9) Uani 1 1 d .
O1 O 0.0231(3) 0.0716(3) 0.27043(15) 0.0366(8) Uani 1 1 d .
O2 O -0.0179(3) 0.0829(3) 0.13493(16) 0.0412(8) Uani 1 1 d .
O3 O 0.56023(13) 0.4909(2) 0.39601(14) 0.0362(8) Uani 1 1 d D
O4 O 0.6627(3) 0.5143(3) 0.28760(15) 0.0425(8) Uani 1 1 d .
C1 C 0.4157(4) 0.6784(4) 0.2695(2) 0.0306(11) Uani 1 1 d .
H1 H 0.4258 0.6664 0.2266 0.037 Uiso 1 1 calc R
C2 C 0.4714(5) 0.7963(4) 0.3078(2) 0.0364(12) Uani 1 1 d .
H2 H 0.5191 0.8637 0.2916 0.044 Uiso 1 1 calc R
C3 C 0.4560(5) 0.8131(4) 0.3698(2) 0.0359(12) Uani 1 1 d .
H3 H 0.4940 0.8927 0.3972 0.043 Uiso 1 1 calc R
C4 C 0.3849(4) 0.7135(4) 0.3920(2) 0.0330(11) Uani 1 1 d .
H4 H 0.3727 0.7239 0.4345 0.040 Uiso 1 1 calc R
C5 C 0.3325(4) 0.5995(4) 0.3515(2) 0.0291(10) Uani 1 1 d .
C6 C 0.2531(4) 0.4855(4) 0.3697(2) 0.0306(11) Uani 1 1 d .
C7 C 0.2260(5) 0.4762(4) 0.4295(2) 0.0372(12) Uani 1 1 d .
H7 H 0.2597 0.5462 0.4643 0.045 Uiso 1 1 calc R
C8 C 0.1490(4) 0.3630(4) 0.4374(2) 0.0352(11) Uani 1 1 d .
H8 H 0.1295 0.3546 0.4780 0.042 Uiso 1 1 calc R
C9 C 0.0998(5) 0.2614(4) 0.3860(2) 0.0350(11) Uani 1 1 d .
H9 H 0.0451 0.1835 0.3904 0.042 Uiso 1 1 calc R
C10 C 0.1328(4) 0.2770(4) 0.3288(2) 0.0307(11) Uani 1 1 d .
C11 C 0.0941(4) 0.1755(4) 0.2705(2) 0.0318(11) Uani 1 1 d .
C12 C 0.0979(5) 0.1395(4) 0.1602(2) 0.0291(10) Uani 1 1 d .
C13 C 0.1896(4) 0.1365(4) 0.1195(2) 0.0292(11) Uani 1 1 d .
C14 C 0.1422(5) 0.1093(4) 0.0516(2) 0.0343(11) Uani 1 1 d .
H14 H 0.0554 0.0987 0.0308 0.041 Uiso 1 1 calc R
C15 C 0.2233(5) 0.0980(4) 0.0148(2) 0.0348(11) Uani 1 1 d .
H15 H 0.1943 0.0821 -0.0319 0.042 Uiso 1 1 calc R
C16 C 0.3467(5) 0.1101(4) 0.0463(2) 0.0344(12) Uani 1 1 d .
H16 H 0.4025 0.1002 0.0212 0.041 Uiso 1 1 calc R
C17 C 0.3911(4) 0.1368(4) 0.1146(2) 0.0281(10) Uani 1 1 d .
C18 C 0.5205(4) 0.1487(4) 0.1518(2) 0.0269(10) Uani 1 1 d .
C19 C 0.6160(5) 0.1441(4) 0.1231(2) 0.0352(12) Uani 1 1 d .
H19 H 0.6012 0.1380 0.0770 0.042 Uiso 1 1 calc R
C20 C 0.7319(5) 0.1482(4) 0.1611(3) 0.0411(13) Uani 1 1 d .
H20 H 0.7970 0.1426 0.1417 0.049 Uiso 1 1 calc R
C21 C 0.7520(5) 0.1606(5) 0.2278(3) 0.0474(14) Uani 1 1 d .
H21 H 0.8310 0.1626 0.2552 0.057 Uiso 1 1 calc R
C22 C 0.6555(5) 0.1703(4) 0.2550(3) 0.0418(12) Uani 1 1 d .
H22 H 0.6718 0.1834 0.3014 0.050 Uiso 1 1 calc R
C23 C 0.0012(4) 0.4079(4) 0.1447(2) 0.0334(11) Uani 1 1 d .
H23 H -0.0272 0.4175 0.1827 0.040 Uiso 1 1 calc R
C24 C -0.0865(5) 0.3844(4) 0.0834(2) 0.0371(12) Uani 1 1 d .
H24 H -0.1728 0.3784 0.0793 0.045 Uiso 1 1 calc R
C25 C -0.0440(5) 0.3700(4) 0.0285(2) 0.0392(12) Uani 1 1 d .
H25 H -0.1018 0.3525 -0.0142 0.047 Uiso 1 1 calc R
C26 C 0.0820(5) 0.3812(4) 0.0359(2) 0.0339(11) Uani 1 1 d .
H26 H 0.1123 0.3722 -0.0016 0.041 Uiso 1 1 calc R
C27 C 0.1643(4) 0.4056(4) 0.0985(2) 0.0273(10) Uani 1 1 d .
C28 C 0.3007(4) 0.4171(4) 0.1120(2) 0.0276(10) Uani 1 1 d .
C29 C 0.3670(4) 0.4230(4) 0.0640(2) 0.0294(11) Uani 1 1 d .
H29 H 0.3230 0.4160 0.0194 0.035 Uiso 1 1 calc R
C30 C 0.4943(4) 0.4387(4) 0.0811(2) 0.0322(11) Uani 1 1 d .
H30 H 0.5392 0.4431 0.0486 0.039 Uiso 1 1 calc R
C31 C 0.5586(4) 0.4484(4) 0.1464(2) 0.0301(11) Uani 1 1 d .
H31 H 0.6485 0.4633 0.1595 0.036 Uiso 1 1 calc R
C32 C 0.4878(4) 0.4357(4) 0.1918(2) 0.0278(10) Uani 1 1 d .
C33 C 0.5511(4) 0.4412(4) 0.2624(2) 0.0303(11) Uani 1 1 d .
C34 C 0.4982(4) 0.3897(4) 0.3595(2) 0.0308(11) Uani 1 1 d .
C35 C 0.4280(4) 0.2815(4) 0.3860(2) 0.0313(11) Uani 1 1 d .
C36 C 0.4180(4) 0.2891(4) 0.4502(2) 0.0346(11) Uani 1 1 d .
H36 H 0.4592 0.3647 0.4813 0.042 Uiso 1 1 calc R
C37 C 0.3462(5) 0.1830(4) 0.4673(2) 0.0388(12) Uani 1 1 d .
H37 H 0.3361 0.1856 0.5103 0.047 Uiso 1 1 calc R
C38 C 0.2890(4) 0.0730(4) 0.4216(2) 0.0339(11) Uani 1 1 d .
H38 H 0.2403 -0.0003 0.4331 0.041 Uiso 1 1 calc R
C39 C 0.3039(4) 0.0716(4) 0.3590(2) 0.0293(10) Uani 1 1 d .
C40 C 0.2458(4) -0.0358(4) 0.3043(2) 0.0296(10) Uani 1 1 d .
C41 C 0.1697(4) -0.1536(4) 0.3084(2) 0.0367(12) Uani 1 1 d .
H41 H 0.1516 -0.1693 0.3486 0.044 Uiso 1 1 calc R
C42 C 0.1210(5) -0.2470(4) 0.2539(2) 0.0395(12) Uani 1 1 d .
H42 H 0.0686 -0.3276 0.2561 0.047 Uiso 1 1 calc R
C43 C 0.1490(5) -0.2227(4) 0.1956(2) 0.0378(12) Uani 1 1 d .
H43 H 0.1170 -0.2862 0.1575 0.045 Uiso 1 1 calc R
C44 C 0.2249(5) -0.1034(4) 0.1944(2) 0.0348(11) Uani 1 1 d .
H44 H 0.2439 -0.0865 0.1546 0.042 Uiso 1 1 calc R
P1 P 0.72802(13) 0.16031(11) 0.45472(6) 0.0384(3) Uani 1 1 d .
F11 F 0.6169(3) 0.1042(2) 0.48969(14) 0.0498(8) Uani 1 1 d .
F12 F 0.7565(3) 0.0389(3) 0.45513(16) 0.0643(9) Uani 1 1 d .
F13 F 0.8277(3) 0.2241(3) 0.52474(15) 0.0643(9) Uani 1 1 d .
F14 F 0.6936(3) 0.2795(2) 0.45259(15) 0.0537(8) Uani 1 1 d .
F15 F 0.6194(3) 0.0974(3) 0.38486(14) 0.0652(9) Uani 1 1 d .
F16 F 0.8349(3) 0.2150(3) 0.41818(15) 0.0575(8) Uani 1 1 d .
P2 P 0.57195(13) 0.22248(10) 0.90871(6) 0.0363(3) Uani 1 1 d .
F21 F 0.4415(3) 0.1385(3) 0.92203(15) 0.0647(10) Uani 1 1 d .
F22 F 0.6473(4) 0.1449(3) 0.94332(14) 0.0630(9) Uani 1 1 d .
F23 F 0.6124(3) 0.3137(2) 0.97810(13) 0.0542(8) Uani 1 1 d .
F24 F 0.4984(3) 0.3014(2) 0.87339(14) 0.0455(7) Uani 1 1 d .
F25 F 0.5327(3) 0.1317(2) 0.83969(12) 0.0406(7) Uani 1 1 d .
F26 F 0.7019(3) 0.3083(2) 0.89469(13) 0.0437(7) Uani 1 1 d .
C51 C 0.9012(5) 0.5122(4) 0.4051(2) 0.0423(13) Uani 1 1 d .
H51A H 0.8767 0.4352 0.4210 0.063 Uiso 1 1 calc R
H51B H 0.8280 0.5389 0.3968 0.063 Uiso 1 1 calc R
H51C H 0.9755 0.5755 0.4383 0.063 Uiso 1 1 calc R
C52 C 0.9361(5) 0.4929(4) 0.3440(2) 0.0370(12) Uani 1 1 d .
N53 N 0.9647(4) 0.4786(4) 0.2970(2) 0.0497(11) Uani 1 1 d .
C61 C 0.1965(6) 0.1814(5) 0.8087(3) 0.0682(18) Uani 1 1 d .
H61A H 0.2165 0.2205 0.7723 0.102 Uiso 1 1 calc R
H61B H 0.1124 0.1126 0.7927 0.102 Uiso 1 1 calc R
H61C H 0.2638 0.1509 0.8269 0.102 Uiso 1 1 calc R
C62 C 0.1916(5) 0.2711(5) 0.8599(3) 0.0462(14) Uani 1 1 d .
N63 N 0.1889(5) 0.3421(5) 0.8994(2) 0.0608(14) Uani 1 1 d .
C72 C 0.8128(7) 0.7870(6) 0.3686(3) 0.0734(19) Uani 1 1 d .
H72A H 0.7474 0.8121 0.3414 0.088 Uiso 1 1 calc R
H72B H 0.8349 0.7320 0.3391 0.088 Uiso 1 1 calc R
C73 C 0.9281(6) 0.8949(6) 0.4024(4) 0.077(2) Uani 1 1 d .
H73A H 0.9065 0.9484 0.4324 0.116 Uiso 1 1 calc R
H73B H 0.9612 0.9397 0.3701 0.116 Uiso 1 1 calc R
H73C H 0.9944 0.8697 0.4276 0.116 Uiso 1 1 calc R
O73 O 0.75950(14) 0.7219(2) 0.41527(19) 0.0666(11) Uani 1 1 d D
H73 H 0.6993(19) 0.6529(14) 0.408(2) 0.080 Uiso 1 1 d D

loop_
_atom_site_aniso_label
_atom_site_aniso_U_11
_atom_site_aniso_U_22
_atom_site_aniso_U_33
_atom_site_aniso_U_23
_atom_site_aniso_U_13
_atom_site_aniso_U_12
Cu1 0.0272(4) 0.0310(4) 0.0256(4) -0.0004(3) 0.0095(3) 0.0090(3)
Cu2 0.0285(4) 0.0324(4) 0.0279(4) 0.0039(3) 0.0130(3) 0.0103(3)
N1 0.024(2) 0.033(2) 0.025(2) 0.0020(16) 0.0055(17) 0.0106(17)
N2 0.023(2) 0.030(2) 0.027(2) -0.0013(16) 0.0051(16) 0.0127(17)
N3 0.025(2) 0.031(2) 0.029(2) 0.0024(16) 0.0089(17) 0.0113(17)
N4 0.027(2) 0.0232(18) 0.028(2) 0.0017(15) 0.0110(17) 0.0079(16)
N5 0.023(2) 0.037(2) 0.032(2) 0.0059(17) 0.0107(18) 0.0092(18)
N6 0.028(2) 0.0266(19) 0.027(2) 0.0001(15) 0.0074(17) 0.0093(17)
N7 0.024(2) 0.0230(18) 0.030(2) -0.0006(15) 0.0091(17) 0.0061(16)
N8 0.021(2) 0.0321(19) 0.028(2) 0.0033(16) 0.0077(16) 0.0081(17)
N9 0.023(2) 0.038(2) 0.027(2) 0.0042(17) 0.0059(17) 0.0124(18)
N10 0.029(2) 0.034(2) 0.033(2) 0.0073(17) 0.0127(18) 0.0159(18)
O1 0.0299(19) 0.0310(18) 0.045(2) 0.0032(14) 0.0155(16) 0.0047(16)
O2 0.026(2) 0.0469(19) 0.041(2) -0.0073(15) 0.0031(16) 0.0111(17)
O3 0.0340(19) 0.0377(18) 0.0306(18) -0.0025(15) 0.0085(15) 0.0091(16)
O4 0.026(2) 0.054(2) 0.0366(19) 0.0038(16) 0.0077(16) 0.0044(17)
C1 0.030(3) 0.031(2) 0.030(3) 0.003(2) 0.008(2) 0.013(2)
C2 0.031(3) 0.037(3) 0.039(3) 0.009(2) 0.008(2) 0.011(2)
C3 0.038(3) 0.035(3) 0.032(3) -0.006(2) 0.004(2) 0.017(2)
C4 0.030(3) 0.041(3) 0.024(2) -0.004(2) 0.004(2) 0.014(2)
C5 0.027(3) 0.037(3) 0.026(3) 0.001(2) 0.006(2) 0.018(2)
C6 0.023(3) 0.038(3) 0.031(3) 0.002(2) 0.007(2) 0.015(2)
C7 0.039(3) 0.043(3) 0.029(3) 0.000(2) 0.013(2) 0.015(2)
C8 0.032(3) 0.047(3) 0.033(3) 0.008(2) 0.015(2) 0.019(2)
C9 0.034(3) 0.042(3) 0.037(3) 0.013(2) 0.019(2) 0.017(2)
C10 0.027(3) 0.032(3) 0.040(3) 0.007(2) 0.012(2) 0.017(2)
C11 0.022(3) 0.039(3) 0.035(3) 0.002(2) 0.008(2) 0.013(2)
C12 0.028(3) 0.029(2) 0.029(3) 0.001(2) 0.004(2) 0.014(2)
C13 0.026(3) 0.025(2) 0.031(3) -0.0009(19) 0.004(2) 0.008(2)
C14 0.036(3) 0.028(2) 0.032(3) 0.000(2) 0.003(2) 0.009(2)
C15 0.046(3) 0.032(2) 0.023(2) 0.0031(19) 0.005(2) 0.014(2)
C16 0.047(3) 0.029(2) 0.031(3) 0.003(2) 0.018(2) 0.015(2)
C17 0.034(3) 0.021(2) 0.032(3) 0.0053(18) 0.015(2) 0.010(2)
C18 0.027(3) 0.024(2) 0.028(3) 0.0054(18) 0.011(2) 0.006(2)
C19 0.039(3) 0.031(2) 0.036(3) 0.003(2) 0.021(2) 0.008(2)
C20 0.035(3) 0.035(3) 0.061(4) 0.007(2) 0.029(3) 0.014(2)
C21 0.028(3) 0.052(3) 0.069(4) 0.017(3) 0.015(3) 0.022(3)
C22 0.035(3) 0.051(3) 0.044(3) 0.012(2) 0.012(3) 0.020(3)
C23 0.030(3) 0.038(3) 0.036(3) 0.008(2) 0.012(2) 0.017(2)
C24 0.030(3) 0.046(3) 0.040(3) 0.011(2) 0.010(2) 0.019(2)
C25 0.032(3) 0.051(3) 0.030(3) 0.010(2) 0.000(2) 0.015(2)
C26 0.036(3) 0.039(3) 0.029(3) 0.011(2) 0.014(2) 0.013(2)
C27 0.030(3) 0.022(2) 0.028(3) 0.0050(18) 0.008(2) 0.008(2)
C28 0.032(3) 0.022(2) 0.026(3) -0.0013(18) 0.008(2) 0.009(2)
C29 0.035(3) 0.026(2) 0.025(2) 0.0006(18) 0.008(2) 0.011(2)
C30 0.033(3) 0.030(2) 0.038(3) 0.006(2) 0.023(2) 0.011(2)
C31 0.027(3) 0.028(2) 0.035(3) 0.005(2) 0.013(2) 0.009(2)
C32 0.024(3) 0.025(2) 0.030(3) -0.0011(18) 0.008(2) 0.005(2)
C33 0.024(3) 0.034(2) 0.032(3) 0.000(2) 0.005(2) 0.013(2)
C34 0.023(3) 0.044(3) 0.026(3) 0.003(2) 0.006(2) 0.015(2)
C35 0.027(3) 0.039(3) 0.032(3) 0.007(2) 0.008(2) 0.018(2)
C36 0.030(3) 0.047(3) 0.025(3) 0.001(2) 0.005(2) 0.016(2)
C37 0.035(3) 0.056(3) 0.026(3) 0.009(2) 0.006(2) 0.021(3)
C38 0.025(3) 0.046(3) 0.033(3) 0.014(2) 0.008(2) 0.015(2)
C39 0.024(3) 0.038(3) 0.032(3) 0.010(2) 0.011(2) 0.016(2)
C40 0.025(3) 0.039(3) 0.034(3) 0.014(2) 0.014(2) 0.019(2)
C41 0.035(3) 0.043(3) 0.042(3) 0.016(2) 0.020(2) 0.018(2)
C42 0.034(3) 0.035(3) 0.055(3) 0.013(2) 0.018(3) 0.014(2)
C43 0.036(3) 0.032(3) 0.047(3) 0.006(2) 0.016(2) 0.013(2)
C44 0.038(3) 0.038(3) 0.035(3) 0.006(2) 0.014(2) 0.020(2)
P1 0.0479(8) 0.0349(7) 0.0354(7) 0.0058(5) 0.0209(6) 0.0138(6)
F11 0.0552(19) 0.0430(15) 0.0532(18) 0.0100(13) 0.0320(15) 0.0103(14)
F12 0.089(3) 0.0555(18) 0.081(2) 0.0305(16) 0.054(2) 0.0434(18)
F13 0.045(2) 0.071(2) 0.056(2) 0.0088(16) 0.0017(16) 0.0062(16)
F14 0.0504(19) 0.0463(16) 0.074(2) 0.0188(15) 0.0310(16) 0.0197(15)
F15 0.071(2) 0.0584(18) 0.0412(18) 0.0094(14) 0.0108(16) -0.0023(17)
F16 0.060(2) 0.0596(18) 0.074(2) 0.0254(16) 0.0472(18) 0.0265(16)
P2 0.0489(8) 0.0302(6) 0.0319(7) 0.0031(5) 0.0182(6) 0.0142(6)
F21 0.081(2) 0.0505(17) 0.058(2) 0.0046(15) 0.0476(18) 0.0026(16)
F22 0.102(3) 0.0465(16) 0.0412(18) 0.0069(14) 0.0067(17) 0.0383(18)
F23 0.076(2) 0.0464(16) 0.0384(17) -0.0048(13) 0.0229(16) 0.0212(16)
F24 0.0421(17) 0.0411(15) 0.0544(18) 0.0044(13) 0.0132(14) 0.0190(13)
F25 0.0473(17) 0.0364(14) 0.0346(15) -0.0006(11) 0.0171(13) 0.0105(13)
F26 0.0347(16) 0.0471(15) 0.0422(16) 0.0027(13) 0.0096(13) 0.0097(13)
C51 0.044(3) 0.047(3) 0.035(3) 0.005(2) 0.016(2) 0.015(3)
C52 0.033(3) 0.039(3) 0.038(3) 0.007(2) 0.011(2) 0.011(2)
N53 0.053(3) 0.058(3) 0.047(3) 0.013(2) 0.023(2) 0.025(2)
C61 0.055(4) 0.061(4) 0.062(4) -0.018(3) 0.007(3) 0.004(3)
C62 0.028(3) 0.054(3) 0.038(3) 0.004(3) 0.004(2) -0.002(3)
N63 0.055(3) 0.075(3) 0.043(3) -0.004(3) 0.017(2) 0.015(3)
C72 0.066(5) 0.083(5) 0.069(4) 0.012(4) 0.024(4) 0.023(4)
C73 0.065(5) 0.063(4) 0.098(5) -0.006(4) 0.032(4) 0.019(4)
O73 0.072(3) 0.061(2) 0.068(3) 0.017(2) 0.035(2) 0.017(2)

loop_
_atom_type_symbol
_atom_type_description
_atom_type_scat_dispersion_real
_atom_type_scat_dispersion_imag
_atom_type_scat_source
C C 0.0181 0.0091 'International Tables Vol C Tables 4.2.6.8 and 6.1.1.4'
H H 0.0000 0.0000 'International Tables Vol C Tables 4.2.6.8 and 6.1.1.4'
N N 0.0311 0.0180 'International Tables Vol C Tables 4.2.6.8 and 6.1.1.4'
O O 0.0492 0.0322 'International Tables Vol C Tables 4.2.6.8 and 6.1.1.4'
F F 0.0727 0.0534 'International Tables Vol C Tables 4.2.6.8 and 6.1.1.4'
P P 0.2955 0.4335 'International Tables Vol C Tables 4.2.6.8 and 6.1.1.4'
Cu Cu -1.9646 0.5888 'International Tables Vol C Tables 4.2.6.8 and 6.1.1.4'

loop_
_geom_angle_atom_site_label_1
_geom_angle_atom_site_label_2
_geom_angle_atom_site_label_3
_geom_angle
_geom_angle_publ_flag
N2 CU1 N7 163.16(15) y
N2 CU1 N1 79.71(14) y
N7 CU1 N1 95.79(13) y
N2 CU1 N3 79.83(14) y
N7 CU1 N3 103.08(13) y
N1 CU1 N3 159.38(14) y
N2 CU1 N6 119.42(14) y
N7 CU1 N6 77.31(14) y
N1 CU1 N6 101.40(13) y
N3 CU1 N6 90.91(13) y
N9 CU2 N4 158.82(15) y
N9 CU2 N10 79.33(14) y
N4 CU2 N10 91.51(14) y
N9 CU2 N8 79.35(14) y
N4 CU2 N8 107.82(13) y
N10 CU2 N8 158.57(14) y
N9 CU2 N5 123.65(15) y
N4 CU2 N5 76.68(14) y
N10 CU2 N5 101.24(13) y
N8 CU2 N5 92.37(13) y
C1 N1 C5 118.1(4) y
C1 N1 CU1 127.9(3) y
C5 N1 CU1 114.0(3) y
C6 N2 C10 121.0(4) y
C6 N2 CU1 119.3(3) y
C10 N2 CU1 119.6(3) y
C12 N3 C11 116.5(4) y
C12 N3 CU1 123.4(3) y
C11 N3 CU1 113.3(3) y
C13 N4 C17 118.6(4) y
C13 N4 CU2 123.3(3) y
C17 N4 CU2 117.5(3) y
C22 N5 C18 118.6(4) y
C22 N5 CU2 127.0(3) y
C18 N5 CU2 114.3(3) y
C23 N6 C27 118.6(4) y
C23 N6 CU1 127.9(3) y
C27 N6 CU1 111.4(3) y
C32 N7 C28 120.3(4) y
C32 N7 CU1 121.7(3) y
C28 N7 CU1 118.0(3) y
C34 N8 C33 118.3(3) y
C34 N8 CU2 114.2(3) y
C33 N8 CU2 123.3(3) y
C35 N9 C39 120.9(4) y
C35 N9 CU2 119.5(3) y
C39 N9 CU2 119.4(3) y
C44 N10 C40 118.6(4) y
C44 N10 CU2 127.8(3) y
C40 N10 CU2 113.5(3) y
N1 C1 C2 122.5(4) y
N1 C1 H1 118.7 ?
C2 C1 H1 118.7 ?
C3 C2 C1 118.5(4) y
C3 C2 H2 120.8 ?
C1 C2 H2 120.8 ?
C2 C3 C4 119.7(4) y
C2 C3 H3 120.1 ?
C4 C3 H3 120.1 ?
C5 C4 C3 118.7(4) y
C5 C4 H4 120.6 ?
C3 C4 H4 120.6 ?
N1 C5 C4 122.4(4) y
N1 C5 C6 113.9(4) y
C4 C5 C6 123.7(4) y
N2 C6 C7 120.7(4) y
N2 C6 C5 112.9(4) y
C7 C6 C5 126.5(4) y
C8 C7 C6 118.6(4) y
C8 C7 H7 120.7 ?
C6 C7 H7 120.7 ?
C7 C8 C9 120.2(4) y
C7 C8 H8 119.9 ?
C9 C8 H8 119.9 ?
C10 C9 C8 118.0(4) y
C10 C9 H9 121 ?
C8 C9 H9 121 ?
N2 C10 C9 121.7(4) y
N2 C10 C11 113.9(4) y
C9 C10 C11 124.4(4) y
O1 C11 N3 126.8(4) y
O1 C11 C10 120.2(4) y
N3 C11 C10 112.8(4) y
O2 C12 N3 125.9(4) y
O2 C12 C13 118.4(4) y
N3 C12 C13 115.7(4) y
N4 C13 C14 122.8(4) y
N4 C13 C12 118.2(4) y
C14 C13 C12 118.8(4) y
C15 C14 C13 118.7(5) y
C15 C14 H14 120.7 ?
C13 C14 H14 120.7 ?
C16 C15 C14 119.1(4) y
C16 C15 H15 120.4 ?
C14 C15 H15 120.4 ?
C15 C16 C17 120.8(4) y
C15 C16 H16 119.6 ?
C17 C16 H16 119.6 ?
N4 C17 C16 119.9(4) y
N4 C17 C18 116.2(4) y
C16 C17 C18 123.9(4) y
N5 C18 C19 121.1(4) y
N5 C18 C17 115.1(4) y
C19 C18 C17 123.9(4) y
C20 C19 C18 120.1(5) y
C20 C19 H19 119.9 ?
C18 C19 H19 119.9 ?
C19 C20 C21 118.7(4) y
C19 C20 H20 120.7 ?
C21 C20 H20 120.7 ?
C20 C21 C22 119.3(5) y
C20 C21 H21 120.4 ?
C22 C21 H21 120.4 ?
N5 C22 C21 122.1(5) y
N5 C22 H22 118.9 ?
C21 C22 H22 118.9 ?
N6 C23 C24 123.1(4) y
N6 C23 H23 118.5 ?
C24 C23 H23 118.5 ?
C25 C24 C23 117.8(5) y
C25 C24 H24 121.1 ?
C23 C24 H24 121.1 ?
C26 C25 C24 119.8(4) y
C26 C25 H25 120.1 ?
C24 C25 H25 120.1 ?
C25 C26 C27 119.1(4) y
C25 C26 H26 120.4 ?
C27 C26 H26 120.4 ?
N6 C27 C26 121.5(4) y
N6 C27 C28 115.0(4) y
C26 C27 C28 123.6(4) y
N7 C28 C29 119.6(4) y
N7 C28 C27 116.4(4) y
C29 C28 C27 124.0(4) y
C30 C29 C28 120.1(4) y
C30 C29 H29 119.9 ?
C28 C29 H29 119.9 ?
C29 C30 C31 119.9(4) y
C29 C30 H30 120 ?
C31 C30 H30 120 ?
C32 C31 C30 118.1(4) y
C32 C31 H31 121 ?
C30 C31 H31 121 ?
N7 C32 C31 121.7(4) y
N7 C32 C33 117.9(4) y
C31 C32 C33 120.4(4) y
O4 C33 N8 126.6(4) y
O4 C33 C32 118.5(4) y
N8 C33 C32 114.8(4) y
O3 C34 N8 127.8(4) y
O3 C34 C35 120.5(4) y
N8 C34 C35 111.5(4) y
N9 C35 C36 121.3(4) y
N9 C35 C34 114.6(4) y
C36 C35 C34 124.1(4) y
C37 C36 C35 118.0(4) y
C37 C36 H36 121 ?
C35 C36 H36 121 ?
C36 C37 C38 120.0(4) y
C36 C37 H37 120 ?
C38 C37 H37 120 ?
C39 C38 C37 119.0(4) y
C39 C38 H38 120.5 ?
C37 C38 H38 120.5 ?
N9 C39 C38 120.7(4) y
N9 C39 C40 113.4(4) y
C38 C39 C40 125.9(4) y
N10 C40 C41 121.0(4) y
N10 C40 C39 114.1(4) y
C41 C40 C39 124.8(4) y
C42 C41 C40 119.6(4) y
C42 C41 H41 120.2 ?
C40 C41 H41 120.2 ?
C41 C42 C43 119.5(4) y
C41 C42 H42 120.3 ?
C43 C42 H42 120.3 ?
C44 C43 C42 118.4(4) y
C44 C43 H43 120.8 ?
C42 C43 H43 120.8 ?
N10 C44 C43 122.9(4) y
N10 C44 H44 118.5 ?
C43 C44 H44 118.5 ?
F13 P1 F12 92.3(2) y
F13 P1 F16 92.36(18) y
F12 P1 F16 91.71(17) y
F13 P1 F14 89.64(18) y
F12 P1 F14 177.7(2) y
F16 P1 F14 89.36(16) y
F13 P1 F11 89.21(17) y
F12 P1 F11 88.66(16) y
F16 P1 F11 178.37(19) y
F14 P1 F11 90.21(16) y
F13 P1 F15 176.4(2) y
F12 P1 F15 89.96(19) y
F16 P1 F15 90.40(17) y
F14 P1 F15 88.04(18) y
F11 P1 F15 88.01(17) y
F22 P2 F21 90.86(19) y
F22 P2 F25 90.19(15) y
F21 P2 F25 89.56(15) y
F22 P2 F24 178.96(19) y
F21 P2 F24 90.14(18) y
F25 P2 F24 89.52(15) y
F22 P2 F23 89.53(17) y
F21 P2 F23 90.73(16) y
F25 P2 F23 179.59(17) y
F24 P2 F23 90.76(16) y
F22 P2 F26 90.10(18) y
F21 P2 F26 179.0(2) y
F25 P2 F26 90.40(14) y
F24 P2 F26 88.91(15) y
F23 P2 F26 89.31(15) y
C52 C51 H51A 109.5 ?
C52 C51 H51B 109.5 ?
H51A C51 H51B 109.5 ?
C52 C51 H51C 109.5 ?
H51A C51 H51C 109.5 ?
H51B C51 H51C 109.5 ?
N53 C52 C51 179.2(6) y
C62 C61 H61A 109.5 ?
C62 C61 H61B 109.5 ?
H61A C61 H61B 109.5 ?
C62 C61 H61C 109.5 ?
H61A C61 H61C 109.5 ?
H61B C61 H61C 109.5 ?
N63 C62 C61 179.1(6) y
O73 C72 C73 110.5(5) y
O73 C72 H72A 109.5 ?
C73 C72 H72A 109.5 ?
O73 C72 H72B 109.5 ?
C73 C72 H72B 109.5 ?
H72A C72 H72B 108.1 ?
C72 C73 H73A 109.5 ?
C72 C73 H73B 109.5 ?
H73A C73 H73B 109.5 ?
C72 C73 H73C 109.5 ?
H73A C73 H73C 109.5 ?
H73B C73 H73C 109.5 ?
C72 O73 H73 128(3) ?

loop_
_geom_bond_atom_site_label_1
_geom_bond_atom_site_label_2
_geom_bond_distance
_geom_bond_publ_flag
Cu1 N2 1.943(4) y
Cu1 N7 2.027(3) y
Cu1 N1 2.051(3) y
Cu1 N3 2.083(3) y
Cu1 N6 2.221(4) y
Cu2 N9 1.943(4) y
Cu2 N4 2.071(4) y
Cu2 N10 2.071(4) y
Cu2 N8 2.086(3) y
Cu2 N5 2.194(4) y
N1 C1 1.343(5) y
N1 C5 1.355(5) y
N2 C6 1.329(5) y
N2 C10 1.342(5) y
N3 C12 1.388(5) y
N3 C11 1.389(6) y
N4 C13 1.344(6) y
N4 C17 1.370(5) y
N5 C22 1.334(6) y
N5 C18 1.359(5) y
N6 C23 1.329(6) y
N6 C27 1.356(5) y
N7 C32 1.349(6) y
N7 C28 1.349(6) y
N8 C34 1.381(5) y
N8 C33 1.384(6) y
N9 C35 1.334(5) y
N9 C39 1.343(5) y
N10 C44 1.335(5) y
N10 C40 1.368(6) y
O1 C11 1.220(5) y
O2 C12 1.220(5) y
O3 C34 1.227(5) y
O4 C33 1.225(5) y
C1 C2 1.387(6) y
C1 H1 0.95 ?
C2 C3 1.376(6) y
C2 H2 0.95 ?
C3 C4 1.386(7) y
C3 H3 0.95 ?
C4 C5 1.372(6) y
C4 H4 0.95 ?
C5 C6 1.495(6) y
C6 C7 1.389(6) y
C7 C8 1.383(6) y
C7 H7 0.95 ?
C8 C9 1.390(6) y
C8 H8 0.95 ?
C9 C10 1.371(6) y
C9 H9 0.95 ?
C10 C11 1.499(6) y
C12 C13 1.513(6) y
C13 C14 1.387(6) y
C14 C15 1.376(7) y
C14 H14 0.95 ?
C15 C16 1.370(7) y
C15 H15 0.95 ?
C16 C17 1.392(6) y
C16 H16 0.95 ?
C17 C18 1.464(6) y
C18 C19 1.382(6) y
C19 C20 1.371(7) y
C19 H19 0.95 ?
C20 C21 1.373(7) y
C20 H20 0.95 ?
C21 C22 1.390(7) y
C21 H21 0.95 ?
C22 H22 0.95 ?
C23 C24 1.389(7) y
C23 H23 0.95 ?
C24 C25 1.383(7) y
C24 H24 0.95 ?
C25 C26 1.375(7) y
C25 H25 0.95 ?
C26 C27 1.384(6) y
C26 H26 0.95 ?
C27 C28 1.478(6) y
C28 C29 1.402(6) y
C29 C30 1.361(6) y
C29 H29 0.95 ?
C30 C31 1.392(6) y
C30 H30 0.95 ?
C31 C32 1.388(6) y
C31 H31 0.95 ?
C32 C33 1.500(6) y
C34 C35 1.506(6) y
C35 C36 1.397(6) y
C36 C37 1.384(7) y
C36 H36 0.95 ?
C37 C38 1.386(6) y
C37 H37 0.95 ?
C38 C39 1.383(6) y
C38 H38 0.95 ?
C39 C40 1.472(6) y
C40 C41 1.393(6) y
C41 C42 1.372(6) y
C41 H41 0.95 ?
C42 C43 1.390(7) y
C42 H42 0.95 ?
C43 C44 1.389(6) y
C43 H43 0.95 ?
C44 H44 0.95 ?
P1 F13 1.579(3) y
P1 F12 1.579(3) y
P1 F16 1.591(3) y
P1 F14 1.592(3) y
P1 F11 1.607(3) y
P1 F15 1.614(3) y
P2 F22 1.593(3) y
P2 F21 1.595(3) y
P2 F25 1.596(3) y
P2 F24 1.598(3) y
P2 F23 1.603(3) y
P2 F26 1.604(3) y
C51 C52 1.466(7) y
C51 H51a 0.98 ?
C51 H51b 0.98 ?
C51 H51c 0.98 ?
C52 N53 1.137(6) y
C61 C62 1.463(8) y
C61 H61a 0.98 ?
C61 H61b 0.98 ?
C61 H61c 0.98 ?
C62 N63 1.136(6) y
C72 O73 1.442(7) y
C72 C73 1.451(8) y
C72 H72a 0.99 ?
C72 H72b 0.99 ?
C73 H73a 0.98 ?
C73 H73b 0.98 ?
C73 H73c 0.98 ?
O73 H73 0.84(2) ?

loop_
_geom_hbond_atom_site_label_D
_geom_hbond_atom_site_label_H
_geom_hbond_atom_site_label_A
_geom_hbond_distance_DH
_geom_hbond_distance_HA
_geom_hbond_distance_DA
_geom_hbond_angle_DHA
O73 H73 O3 0.84(2) 1.97(2) 2.813(2) 177(4)

loop_
_geom_torsion_atom_site_label_1
_geom_torsion_atom_site_label_2
_geom_torsion_atom_site_label_3
_geom_torsion_atom_site_label_4
_geom_torsion
_geom_torsion_publ_flag
N2 CU1 N1 C1 -176.5(4) n
N7 CU1 N1 C1 19.9(4) n
N3 CU1 N1 C1 176.1(4) n
N6 CU1 N1 C1 -58.3(4) n
N2 CU1 N1 C5 2.0(3) n
N7 CU1 N1 C5 -161.7(3) n
N3 CU1 N1 C5 -5.4(6) n
N6 CU1 N1 C5 120.2(3) n
N7 CU1 N2 C6 71.8(6) n
N1 CU1 N2 C6 -3.9(3) n
N3 CU1 N2 C6 173.4(3) n
N6 CU1 N2 C6 -101.3(3) n
N7 CU1 N2 C10 -103.8(5) n
N1 CU1 N2 C10 -179.5(4) n
N3 CU1 N2 C10 -2.2(3) n
N6 CU1 N2 C10 83.1(3) n
N2 CU1 N3 C12 156.0(4) n
N7 CU1 N3 C12 -40.9(4) n
N1 CU1 N3 C12 163.4(4) n
N6 CU1 N3 C12 36.3(3) n
N2 CU1 N3 C11 6.1(3) n
N7 CU1 N3 C11 169.2(3) n
N1 CU1 N3 C11 13.5(6) n
N6 CU1 N3 C11 -113.7(3) n
N9 CU2 N4 C13 8.9(6) n
N10 CU2 N4 C13 72.5(3) n
N8 CU2 N4 C13 -98.1(3) n
N5 CU2 N4 C13 173.7(3) n
N9 CU2 N4 C17 -161.8(4) n
N10 CU2 N4 C17 -98.2(3) n
N8 CU2 N4 C17 91.2(3) n
N5 CU2 N4 C17 3.0(3) n
N9 CU2 N5 C22 -8.2(4) n
N4 CU2 N5 C22 178.3(4) n
N10 CU2 N5 C22 -92.8(4) n
N8 CU2 N5 C22 70.5(4) n
N9 CU2 N5 C18 173.9(3) n
N4 CU2 N5 C18 0.4(3) n
N10 CU2 N5 C18 89.3(3) n
N8 CU2 N5 C18 -107.3(3) n
N2 CU1 N6 C23 -6.6(4) n
N7 CU1 N6 C23 175.4(4) n
N1 CU1 N6 C23 -91.1(4) n
N3 CU1 N6 C23 72.2(4) n
N2 CU1 N6 C27 -169.7(3) n
N7 CU1 N6 C27 12.4(3) n
N1 CU1 N6 C27 105.8(3) n
N3 CU1 N6 C27 -90.8(3) n
N2 CU1 N7 C32 -2.6(7) n
N1 CU1 N7 C32 70.8(3) n
N3 CU1 N7 C32 -100.8(3) n
N6 CU1 N7 C32 171.2(3) n
N2 CU1 N7 C28 178.5(4) n
N1 CU1 N7 C28 -108.1(3) n
N3 CU1 N7 C28 80.3(3) n
N6 CU1 N7 C28 -7.6(3) n
N9 CU2 N8 C34 6.5(3) n
N4 CU2 N8 C34 165.9(3) n
N10 CU2 N8 C34 12.4(6) n
N5 CU2 N8 C34 -117.3(3) n
N9 CU2 N8 C33 163.2(4) n
N4 CU2 N8 C33 -37.3(4) n
N10 CU2 N8 C33 169.2(4) n
N5 CU2 N8 C33 39.4(4) n
N4 CU2 N9 C35 -113.7(4) n
N10 CU2 N9 C35 -179.4(4) n
N8 CU2 N9 C35 -1.6(3) n
N5 CU2 N9 C35 84.1(4) n
N4 CU2 N9 C39 62.0(6) n
N10 CU2 N9 C39 -3.7(3) n
N8 CU2 N9 C39 174.1(3) n
N5 CU2 N9 C39 -100.2(3) n
N9 CU2 N10 C44 -179.3(4) n
N4 CU2 N10 C44 19.9(4) n
N8 CU2 N10 C44 174.7(4) n
N5 CU2 N10 C44 -56.8(4) n
N9 CU2 N10 C40 3.9(3) n
N4 CU2 N10 C40 -156.9(3) n
N8 CU2 N10 C40 -2.1(6) n
N5 CU2 N10 C40 126.4(3) n
C5 N1 C1 C2 1.0(7) n
CU1 N1 C1 C2 179.4(3) n
N1 C1 C2 C3 -0.2(7) n
C1 C2 C3 C4 -0.7(7) n
C2 C3 C4 C5 0.7(7) n
C1 N1 C5 C4 -1.0(6) n
CU1 N1 C5 C4 -179.7(4) n
C1 N1 C5 C6 178.6(4) n
CU1 N1 C5 C6 0.0(5) n
C3 C4 C5 N1 0.2(7) n
C3 C4 C5 C6 -179.4(4) n
C10 N2 C6 C7 0.3(7) n
CU1 N2 C6 C7 -175.2(3) n
C10 N2 C6 C5 -179.5(4) n
CU1 N2 C6 C5 4.9(5) n
N1 C5 C6 N2 -3.0(6) n
C4 C5 C6 N2 176.6(4) n
N1 C5 C6 C7 177.1(4) n
C4 C5 C6 C7 -3.2(7) n
N2 C6 C7 C8 -0.7(7) n
C5 C6 C7 C8 179.1(4) n
C6 C7 C8 C9 -0.2(7) n
C7 C8 C9 C10 1.5(7) n
C6 N2 C10 C9 1.0(7) n
CU1 N2 C10 C9 176.5(3) n
C6 N2 C10 C11 -177.4(4) n
CU1 N2 C10 C11 -1.9(5) n
C8 C9 C10 N2 -1.9(7) n
C8 C9 C10 C11 176.3(4) n
C12 N3 C11 O1 24.3(7) n
CU1 N3 C11 O1 176.4(4) n
C12 N3 C11 C10 -160.7(4) n
CU1 N3 C11 C10 -8.6(5) n
N2 C10 C11 O1 -177.6(4) n
C9 C10 C11 O1 4.0(7) n
N2 C10 C11 N3 7.0(6) n
C9 C10 C11 N3 -171.4(4) n
C11 N3 C12 O2 33.3(6) n
CU1 N3 C12 O2 -115.8(4) n
C11 N3 C12 C13 -149.8(4) n
CU1 N3 C12 C13 61.2(5) n
C17 N4 C13 C14 -2.0(6) n
CU2 N4 C13 C14 -172.6(3) n
C17 N4 C13 C12 173.3(4) n
CU2 N4 C13 C12 2.6(5) n
O2 C12 C13 N4 -153.0(4) n
N3 C12 C13 N4 29.9(6) n
O2 C12 C13 C14 22.5(6) n
N3 C12 C13 C14 -154.7(4) n
N4 C13 C14 C15 -0.2(6) n
C12 C13 C14 C15 -175.4(4) n
C13 C14 C15 C16 2.0(6) n
C14 C15 C16 C17 -1.7(7) n
C13 N4 C17 C16 2.2(6) n
CU2 N4 C17 C16 173.4(3) n
C13 N4 C17 C18 -177.0(3) n
CU2 N4 C17 C18 -5.8(5) n
C15 C16 C17 N4 -0.4(6) n
C15 C16 C17 C18 178.8(4) n
C22 N5 C18 C19 0.2(6) n
CU2 N5 C18 C19 178.2(3) n
C22 N5 C18 C17 178.5(4) n
CU2 N5 C18 C17 -3.5(4) n
N4 C17 C18 N5 6.1(5) n
C16 C17 C18 N5 -173.1(4) n
N4 C17 C18 C19 -175.7(4) n
C16 C17 C18 C19 5.1(7) n
N5 C18 C19 C20 2.3(6) n
C17 C18 C19 C20 -175.8(4) n
C18 C19 C20 C21 -1.9(7) n
C19 C20 C21 C22 -0.9(7) n
C18 N5 C22 C21 -3.0(7) n
CU2 N5 C22 C21 179.2(3) n
C20 C21 C22 N5 3.4(8) n
C27 N6 C23 C24 1.0(6) n
CU1 N6 C23 C24 -161.0(3) n
N6 C23 C24 C25 0.3(7) n
C23 C24 C25 C26 -1.1(7) n
C24 C25 C26 C27 0.6(7) n
C23 N6 C27 C26 -1.5(6) n
CU1 N6 C27 C26 163.3(3) n
C23 N6 C27 C28 -179.8(4) n
CU1 N6 C27 C28 -14.9(4) n
C25 C26 C27 N6 0.7(6) n
C25 C26 C27 C28 178.8(4) n
C32 N7 C28 C29 4.4(6) n
CU1 N7 C28 C29 -176.8(3) n
C32 N7 C28 C27 -176.8(4) n
CU1 N7 C28 C27 2.1(5) n
N6 C27 C28 N7 9.5(5) n
C26 C27 C28 N7 -168.8(4) n
N6 C27 C28 C29 -171.8(4) n
C26 C27 C28 C29 10.0(6) n
N7 C28 C29 C30 -4.0(6) n
C27 C28 C29 C30 177.2(4) n
C28 C29 C30 C31 0.3(6) n
C29 C30 C31 C32 3.0(6) n
C28 N7 C32 C31 -1.0(6) n
CU1 N7 C32 C31 -179.8(3) n
C28 N7 C32 C33 178.3(4) n
CU1 N7 C32 C33 -0.6(5) n
C30 C31 C32 N7 -2.7(6) n
C30 C31 C32 C33 178.0(4) n
C34 N8 C33 O4 27.3(7) n
CU2 N8 C33 O4 -128.5(4) n
C34 N8 C33 C32 -153.3(4) n
CU2 N8 C33 C32 50.9(5) n
N7 C32 C33 O4 -141.4(4) n
C31 C32 C33 O4 37.9(6) n
N7 C32 C33 N8 39.2(5) n
C31 C32 C33 N8 -141.5(4) n
C33 N8 C34 O3 17.0(7) n
CU2 N8 C34 O3 174.9(3) n
C33 N8 C34 C35 -167.6(4) n
CU2 N8 C34 C35 -9.6(4) n
C39 N9 C35 C36 -0.3(7) n
CU2 N9 C35 C36 175.3(3) n
C39 N9 C35 C34 -178.9(4) n
CU2 N9 C35 C34 -3.2(5) n
O3 C34 C35 N9 -175.7(4) n
N8 C34 C35 N9 8.5(5) n
O3 C34 C35 C36 5.9(7) n
N8 C34 C35 C36 -170.0(4) n
N9 C35 C36 C37 -0.8(7) n
C34 C35 C36 C37 177.5(4) n
C35 C36 C37 C38 1.3(7) n
C36 C37 C38 C39 -0.6(7) n
C35 N9 C39 C38 1.0(7) n
CU2 N9 C39 C38 -174.6(3) n
C35 N9 C39 C40 178.4(4) n
CU2 N9 C39 C40 2.8(5) n
C37 C38 C39 N9 -0.6(7) n
C37 C38 C39 C40 -177.6(4) n
C44 N10 C40 C41 -0.7(6) n
CU2 N10 C40 C41 176.4(3) n
C44 N10 C40 C39 179.3(4) n
CU2 N10 C40 C39 -3.6(5) n
N9 C39 C40 N10 0.7(6) n
C38 C39 C40 N10 177.9(4) n
N9 C39 C40 C41 -179.2(4) n
C38 C39 C40 C41 -2.0(7) n
N10 C40 C41 C42 0.3(7) n
C39 C40 C41 C42 -179.8(4) n
C40 C41 C42 C43 0.4(7) n
C41 C42 C43 C44 -0.6(7) n
C40 N10 C44 C43 0.5(7) n
CU2 N10 C44 C43 -176.2(3) n
C42 C43 C44 N10 0.2(7) n
